data_2007417
loop_
_publ_author_name
'Graham, Duncan'
'Kennedy, Alan R.'

_publ_section_title
;
 7-Methoxy-2,2,4-trimethyl-1,2-dihydroquinoline
;
_journal_issue 7
_journal_name_full 'Acta Crystallographica Section C'
_journal_page_first 978
_journal_page_last 980
_journal_paper_doi 10.1107/S0108270198001577
_journal_volume 54
_journal_year 1998
_chemical_formula_moiety 'C13 H17 N O'
_chemical_formula_sum 'C13 H17 N O'
_chemical_formula_weight 203.28
_space_group_IT_number 19
_symmetry_cell_setting orthorhombic
_symmetry_space_group_name_Hall 'P 2ac 2ab'
_symmetry_space_group_name_H-M 'P 21 21 21'
_cell_angle_alpha 90
_cell_angle_beta 90
_cell_angle_gamma 90
_cell_formula_units_Z 4
_cell_length_a 8.4830(10)
_cell_length_b 19.174(3)
_cell_length_c 7.1793(8)
_cell_measurement_reflns_used 20
_cell_measurement_temperature 123
_cell_measurement_theta_max 9.15
_cell_measurement_theta_min 6.95
_cell_volume 1167.7(3)
_computing_cell_refinement MSC/AFC
_computing_data_collection
;
MSC/AFC Diffractometer Control (Molecular
Structure Corporation, 1985)
;
_computing_data_reduction
;
TEXSAN (Molecular Structure Corporation, 1993)
;
_computing_publication_material TEXSAN
_computing_structure_refinement TEXSAN
_computing_structure_solution 'SIR (Burla et al., 1989)'
_diffrn_ambient_temperature 123
_diffrn_measurement_device 'Rigaku AFC7S'
_diffrn_measurement_method \w/2\q
_diffrn_radiation_monochromator graphite
_diffrn_radiation_source 'X-ray tube'
_diffrn_radiation_type MoK\a
_diffrn_radiation_wavelength 0.71069
_diffrn_reflns_av_R_equivalents 0.028
_diffrn_reflns_limit_h_max 10
_diffrn_reflns_limit_h_min -10
_diffrn_reflns_limit_k_max 23
_diffrn_reflns_limit_k_min -23
_diffrn_reflns_limit_l_max 8
_diffrn_reflns_limit_l_min -8
_diffrn_reflns_number 2748
_diffrn_reflns_theta_max 26.0
_diffrn_reflns_theta_min 2.5
_diffrn_standards_decay_% none
_diffrn_standards_interval_count 150
_diffrn_standards_number 3
_exptl_absorpt_coefficient_mu 0.073
_exptl_absorpt_correction_type none
_exptl_crystal_colour colourless
_exptl_crystal_density_diffrn 1.156
_exptl_crystal_density_meas ?
_exptl_crystal_description plate
_exptl_crystal_F_000 440.00
_exptl_crystal_size_max 0.40
_exptl_crystal_size_mid 0.40
_exptl_crystal_size_min 0.05
_refine_diff_density_max 0.15
_refine_diff_density_min -0.14
_refine_ls_extinction_coef '1.9(4) \\times 10^-6^'
_refine_ls_extinction_method
;
Zachariasen (1968) type 2, Gaussian isotropic
;
_refine_ls_goodness_of_fit_obs 1.220
_refine_ls_hydrogen_treatment refU
_refine_ls_matrix_type full
_refine_ls_number_constraints 0
_refine_ls_number_parameters 154
_refine_ls_number_reflns 1655
_refine_ls_number_restraints 0
_refine_ls_R_factor_all 0.076
_refine_ls_R_factor_obs .036
_refine_ls_shift/esd_max <0.001
_refine_ls_structure_factor_coef F
_refine_ls_weighting_details 'w = 1/\s^2^(F)'
_refine_ls_weighting_scheme sigma
_refine_ls_wR_factor_all 0.047
_refine_ls_wR_factor_obs .041
_reflns_number_observed 1655
_reflns_number_total 2320
_reflns_observed_criterion I>2\s(I)
_cod_data_source_file cf1221.cif
_cod_data_source_block cf1221
_cod_depositor_comments
;
The following automatic conversions were performed:

'_exptl_crystal_density_meas' value 'none' was changed to '?' - the
value is perceived as not measured.

Automatic conversion script
Id: cif_fix_values 3008 2015-01-20 13:52:24Z robertas 
;
_cod_original_cell_volume 1167.8(2)
_cod_original_sg_symbol_H-M 'P 21 21 21 '
_cod_original_formula_sum 'C13 H17 N O '
_cod_database_code 2007417
_cod_database_fobs_code 2007417

loop_
_symmetry_equiv_pos_as_xyz
'  +x,  +y,  +z'
'1/2-x,  -y,1/2+z'
'1/2+x,1/2-y,  -z'
'  -x,1/2+y,1/2-z'

loop_
_atom_site_aniso_label
_atom_site_aniso_U_11
_atom_site_aniso_U_22
_atom_site_aniso_U_33
_atom_site_aniso_U_12
_atom_site_aniso_U_13
_atom_site_aniso_U_23
O1 .0394(8) .0410(8) .0494(9) .0129(7) .0044(7) .0042(8)
N1 .0324(9) .0361(9) .0388(10) .0060(8) -.0092(8) .0012(8)
C1 .0350(10) .0370(10) .0370(10) -.0012(9) -.0049(10) .0045(9)
C2 .0390(10) .0410(10) .0390(10) -.0109(9) -.0070(10) .0020(10)
C3 .0300(10) .0480(10) .0370(10) -.0080(9) -.0047(9) .0130(10)
C4 .0270(10) .0420(10) .0370(10) -.0049(9) .0013(9) .0158(10)
C5 .0225(9) .0350(10) .0390(10) -.0021(9) .0018(8) .0115(9)
C6 .0238(9) .0370(10) .0350(10) .0018(8) .0030(9) .0114(9)
C7 .0295(10) .0390(10) .0390(10) .0015(10) .0094(9) .0102(10)
C8 .0300(10) .0420(10) .0470(10) .0082(10) .0050(10) .0170(10)
C9 .0290(10) .0510(10) .0420(10) .0010(10) -.0055(10) .0200(10)
C10 .0410(10) .0540(10) .0490(10) -.0050(10) .0020(10) .0140(10)
C11 .0420(10) .0390(10) .0360(10) .0020(10) -.0050(10) -.0015(10)
C12 .0440(10) .0620(10) .0460(10) -.0100(10) -.0150(10) .0160(10)
C13 .0430(10) .0430(10) .0550(10) .0090(10) -.0010(10) -.0030(10)

loop_
_atom_site_label
_atom_site_fract_x
_atom_site_fract_y
_atom_site_fract_z
_atom_site_U_iso_or_equiv
_atom_site_thermal_displace_type
_atom_site_calc_flag
_atom_site_calc_attached_atom
O1 .4117(2) .36268(7) 1.0149(2) .0433(9) Uani ? ?
N1 .5839(2) .13776(8) .7842(2) .0358(9) Uani ? ?
C1 .5424(2) .07080(10) .7008(3) .0370(10) Uani ? ?
C2 .4538(2) .08520(10) .5222(3) .0400(10) Uani ? ?
C3 .3763(2) .14470(10) .4887(3) .0380(10) Uani ? ?
C4 .3798(2) .20140(10) .6259(3) .0360(10) Uani ? ?
C5 .4854(2) .19504(10) .7770(3) .0320(10) Uani ? ?
C6 .4966(2) .24790(10) .9100(3) .0320(10) Uani ? ?
C7 .4060(2) .30760(10) .8923(3) .0360(10) Uani ? ?
C8 .3016(2) .31520(10) .7429(3) .0400(10) Uani ? ?
C9 .2901(2) .26250(10) .6134(3) .0400(10) Uani ? ?
C10 .4396(3) .02730(10) .8332(3) .0480(10) Uani ? ?
C11 .6948(3) .03190(10) .6593(3) .0390(10) Uani ? ?
C12 .2835(3) .15460(10) .3113(3) .0510(10) Uani ? ?
C13 .5201(3) .35730(10) 1.1669(3) .0470(10) Uani ? ?
H1 .6481 .1369 .8765 .039(6) Uiso ? ?
H2 .4496 .0477 .4385 .028(5) Uiso ? ?
H3 .5652 .2418 1.0159 .037(6) Uiso ? ?
H4 .2367 .3582 .7323 .045(6) Uiso ? ?
H5 .2211 .2680 .5162 .041(6) Uiso ? ?
H6 .4923 .0186 .9517 .039(5) Uiso ? ?
H7 .4064 -.0185 .7736 .066(7) Uiso ? ?
H8 .3376 .0519 .8593 .081(9) Uiso ? ?
H9 .6762 -.0148 .5995 .039(5) Uiso ? ?
H10 .7597 .0597 .5687 .057(7) Uiso ? ?
H11 .7549 .0269 .7697 .042(6) Uiso ? ?
H12 .3163 .1988 .2419 .056(7) Uiso ? ?
H13 .1747 .1606 .3449 .053(7) Uiso ? ?
H14 .3098 .1123 .2210 .068(8) Uiso ? ?
H15 .6350 .3487 1.1210 .047(6) Uiso ? ?
H16 .4906 .3174 1.2560 .043(6) Uiso ? ?
H17 .5184 .4036 1.2348 .054(7) Uiso ? ?

loop_
_atom_type_symbol
_atom_type_scat_dispersion_real
_atom_type_scat_dispersion_imag
_atom_type_scat_source
C 0.003 0.002 'International Tables'
H 0.000 0.000 'International Tables'
O 0.011 0.006 'International Tables'
N 0.006 0.003 'International Tables'

loop_
_geom_angle_atom_site_label_1
_geom_angle_atom_site_label_2
_geom_angle_atom_site_label_3
_geom_angle
_geom_angle_publ_flag
C7 O1 C13 117.0(2) no
C1 N1 C5 122.6(2) yes
C1 N1 H1 116.9(2) no
C5 N1 H1 115.4(2) no
N1 C1 C2 107.9(2) yes
N1 C1 C10 111.1(2) no
N1 C1 C11 107.9(2) no
C2 C1 C10 110.0(2) no
C2 C1 C11 110.2(2) no
C10 C1 C11 109.7(2) no
C1 C2 C3 123.5(2) yes
C1 C2 H2 115.0(2) no
C3 C2 H2 121.3(2) no
C2 C3 C4 120.1(2) yes
C2 C3 C12 121.1(2) no
C4 C3 C12 118.8(2) no
C3 C4 C5 117.6(2) yes
C3 C4 C9 124.5(2) yes
C5 C4 C9 117.8(2) yes
N1 C5 C4 118.8(2) yes
N1 C5 C6 120.7(2) yes
C4 C5 C6 120.4(2) yes
C5 C6 C7 120.0(2) no
C5 C6 H3 119.5(2) no
C7 C6 H3 120.4(2) no
O1 C7 C6 123.9(2) no
O1 C7 C8 115.6(2) no
C6 C7 C8 120.5(2) no
C7 C8 C9 119.0(2) no
C7 C8 H4 119.8(2) no
C9 C8 H4 121.2(2) no
C4 C9 C8 122.2(2) no
C4 C9 H5 119.5(2) no
C8 C9 H5 118.3(2) no
C1 C10 H6 111.9(2) no
C1 C10 H7 111.5(2) no
C1 C10 H8 110.6(2) no
H6 C10 H7 110.2(2) no
H6 C10 H8 108.2(2) no
H7 C10 H8 104.2(2) no
C1 C11 H9 112.7(2) no
C1 C11 H10 109.4(2) no
C1 C11 H11 110.1(2) no
H9 C11 H10 106.5(2) no
H9 C11 H11 110.4(2) no
H10 C11 H11 107.5(2) no
C3 C12 H12 112.0(2) no
C3 C12 H13 107.7(2) no
C3 C12 H14 107.9(2) no
H12 C12 H13 106.6(2) no
H12 C12 H14 106.2(2) no
H13 C12 H14 116.5(2) no
O1 C13 H15 111.8(2) no
O1 C13 H16 111.8(2) no
O1 C13 H17 107.1(2) no
H15 C13 H16 107.9(2) no
H15 C13 H17 107.7(2) no
H16 C13 H17 110.5(2) no

loop_
_geom_bond_atom_site_label_1
_geom_bond_atom_site_label_2
_geom_bond_site_symmetry_1
_geom_bond_site_symmetry_2
_geom_bond_distance
_geom_bond_publ_flag
O1 C7 ? ? 1.376(2) no
O1 C13 ? ? 1.431(3) no
N1 C1 ? ? 1.459(3) yes
N1 C5 ? ? 1.381(2) yes
N1 H1 ? ? .858(2) no
C1 C2 ? ? 1.512(3) yes
C1 C10 ? ? 1.536(3) no
C1 C11 ? ? 1.522(3) no
C2 C3 ? ? 1.338(3) yes
C2 H2 ? ? .938(2) no
C3 C4 ? ? 1.469(3) yes
C3 C12 ? ? 1.510(3) no
C4 C5 ? ? 1.412(3) yes
C4 C9 ? ? 1.399(3) no
C5 C6 ? ? 1.395(3) no
C6 C7 ? ? 1.385(3) no
C6 H3 ? ? .965(2) no
C7 C8 ? ? 1.399(3) no
C8 C9 ? ? 1.377(3) no
C8 H4 ? ? .994(2) no
C9 H5 ? ? .917(2) no
C10 H6 ? ? .975(2) no
C10 H7 ? ? 1.018(2) no
C10 H8 ? ? 1.003(2) no
C11 H9 ? ? 1.006(2) no
C11 H10 ? ? 1.005(2) no
C11 H11 ? ? .947(2) no
C12 H12 ? ? 1.022(2) no
C12 H13 ? ? .961(3) no
C12 H14 ? ? 1.062(3) no
C13 H15 ? ? 1.042(2) no
C13 H16 ? ? 1.028(2) no
C13 H17 ? ? 1.014(2) no

loop_
_geom_torsion_atom_site_label_1
_geom_torsion_atom_site_label_2
_geom_torsion_atom_site_label_3
_geom_torsion_atom_site_label_4
_geom_torsion
_geom_torsion_publ_flag
N1 C1 C2 C3 -23.6(3) yes
N1 C5 C4 C3 2.6(3) yes
C1 C2 C3 C4 2.6(3) yes
C1 N1 C5 C4 -28.2(3) yes
C2 C3 C4 C5 9.5(3) yes
C2 C1 N1 C5 36.7(3) yes
C6 C7 O1 C13 1.0(3) yes
